data_4105447
loop_
_publ_author_name
'Lutz F. Tietze'
'Alexander D\"ufert'
'Florian Lotz'
'Lars S\"olter'
'Kawon Oum'
'Thomas Lenzer'
'Tobias Beck'
'Regine Herbst-Irmer'

_publ_contact_author_address
;Institut f\"ur Organische und Biomolekulare Chemie
der Georg-August-Universit\"at G\"ottingen
Tammannstr. 2, 37077 G\"ottingen, Germany
;
_publ_contact_author_email ltietze@gwdg.de
_publ_contact_author_fax +49-551-399476
_publ_contact_author_name 'Tietze, Lutz F.'
_publ_contact_author_phone +49-551-393271
_publ_section_title
;
 Synthesis of Chiroptical Molecular Switches by Pd-Catalyzed Domino
 Reactions
;
_journal_name_full 'Journal of the American Chemical Society'
_journal_page_first 17879
_journal_page_last 17884
_journal_paper_doi 10.1021/ja906260x
_journal_volume 131
_journal_year 2009
_chemical_formula_moiety 'C27 H20 O2'
_chemical_formula_sum 'C27 H20 O2'
_chemical_formula_weight 376.43
_chemical_name_systematic
; 
 ? 
;
_space_group_IT_number 15
_symmetry_cell_setting monoclinic
_symmetry_space_group_name_Hall '-C 2yc'
_symmetry_space_group_name_H-M 'C 1 2/c 1'
_atom_sites_solution_hydrogens geom
_atom_sites_solution_primary direct
_atom_sites_solution_secondary difmap
_audit_creation_method SHELXL-97
_cell_angle_alpha 90.00
_cell_angle_beta 102.82(2)
_cell_angle_gamma 90.00
_cell_formula_units_Z 8
_cell_length_a 34.173(5)
_cell_length_b 6.704(2)
_cell_length_c 16.712(4)
_cell_measurement_reflns_used 22374
_cell_measurement_temperature 100(2)
_cell_measurement_theta_max 74.505
_cell_measurement_theta_min 5.429
_cell_volume 3733.2(16)
_computing_cell_refinement 'Bruker AXS SAINT (v 7.45A, Bruker 2007)'
_computing_data_collection 'Proteum (v 1.40, Bruker 2002)'
_computing_data_reduction 'Bruker AXS SAINT (v 7.45A, Bruker 2007)'
_computing_molecular_graphics 'Bruker AXS SHELXTL (v 2008)'
_computing_publication_material 'SHELXL-97 (Sheldrick, 2008)'
_computing_structure_refinement 'SHELXL-97 (Sheldrick, 2008)'
_computing_structure_solution 'SHELXS-97 (Sheldrick, 2008)'
_diffrn_ambient_temperature 100(2)
_diffrn_detector_area_resol_mean 5.602
_diffrn_measured_fraction_theta_full 0.995
_diffrn_measured_fraction_theta_max 0.969
_diffrn_measurement_device_type 'Bruker three circle diffractometer'
_diffrn_measurement_method 'phi and omega scan'
_diffrn_radiation_monochromator 'mirror system'
_diffrn_radiation_source 'rotating anode'
_diffrn_radiation_type CuK\a
_diffrn_radiation_wavelength 1.54178
_diffrn_reflns_av_R_equivalents 0.0294
_diffrn_reflns_av_sigmaI/netI 0.0204
_diffrn_reflns_limit_h_max 42
_diffrn_reflns_limit_h_min -38
_diffrn_reflns_limit_k_max 8
_diffrn_reflns_limit_k_min -8
_diffrn_reflns_limit_l_max 19
_diffrn_reflns_limit_l_min -20
_diffrn_reflns_number 25678
_diffrn_reflns_theta_full 67.50
_diffrn_reflns_theta_max 74.49
_diffrn_reflns_theta_min 2.65
_diffrn_standards_decay_% 0
_diffrn_standards_interval_count 0
_diffrn_standards_interval_time 0
_diffrn_standards_number 0
_exptl_absorpt_coefficient_mu 0.653
_exptl_absorpt_correction_T_max 0.9681
_exptl_absorpt_correction_T_min 0.9376
_exptl_absorpt_correction_type multi-scan
_exptl_absorpt_process_details 'SADABS (Bruker AXS 2007)'
_exptl_crystal_colour colourless
_exptl_crystal_density_diffrn 1.339
_exptl_crystal_description block
_exptl_crystal_F_000 1584
_exptl_crystal_size_max 0.10
_exptl_crystal_size_mid 0.10
_exptl_crystal_size_min 0.05
_refine_diff_density_max 0.249
_refine_diff_density_min -0.220
_refine_diff_density_rms 0.037
_refine_ls_extinction_coef 0.00026(6)
_refine_ls_extinction_expression Fc^*^=kFc[1+0.001xFc^2^\l^3^/sin(2\q)]^-1/4^
_refine_ls_extinction_method SHELXL
_refine_ls_goodness_of_fit_ref 1.038
_refine_ls_hydrogen_treatment mixed
_refine_ls_matrix_type full
_refine_ls_number_parameters 269
_refine_ls_number_reflns 3708
_refine_ls_number_restraints 1
_refine_ls_restrained_S_all 1.218
_refine_ls_R_factor_all 0.0349
_refine_ls_R_factor_gt 0.0332
_refine_ls_shift/su_max 0.001
_refine_ls_shift/su_mean 0.000
_refine_ls_structure_factor_coef Fsqd
_refine_ls_weighting_details 'calc w=1/[\s^2^(Fo^2^)+(0.0362P)^2^+3.1177P] where P=(Fo^2^+2Fc^2^)/3'
_refine_ls_weighting_scheme calc
_refine_ls_wR_factor_gt 0.0839
_refine_ls_wR_factor_ref 0.0853
_reflns_number_gt 3486
_reflns_number_total 3708
_reflns_threshold_expression >2sigma(I)
_cod_data_source_file ja906260x_si_001_1.cif
_cod_data_source_block switch2
_cod_original_cell_volume 3733.2(15)
_cod_database_code 4105447

loop_
_symmetry_equiv_pos_as_xyz
'x, y, z'
'-x, y, -z+1/2'
'x+1/2, y+1/2, z'
'-x+1/2, y+1/2, -z+1/2'
'-x, -y, -z'
'x, -y, z-1/2'
'-x+1/2, -y+1/2, -z'
'x+1/2, -y+1/2, z-1/2'

loop_
_atom_site_label
_atom_site_type_symbol
_atom_site_fract_x
_atom_site_fract_y
_atom_site_fract_z
_atom_site_U_iso_or_equiv
_atom_site_adp_type
_atom_site_occupancy
_atom_site_symmetry_multiplicity
_atom_site_calc_flag
_atom_site_refinement_flags
_atom_site_disorder_assembly
_atom_site_disorder_group
C1 C 0.45003(4) 1.1939(2) 0.33054(9) 0.0280(3) Uani 1 1 d . . .
H1A H 0.4400 1.2511 0.3768 0.034 Uiso 1 1 calc R . .
H1B H 0.4681 1.2935 0.3140 0.034 Uiso 1 1 calc R . .
C2 C 0.47441(4) 1.0056(2) 0.36065(9) 0.0270(3) Uani 1 1 d . . .
H2A H 0.4814 1.0064 0.4214 0.032 Uiso 1 1 calc RD . .
H2B H 0.4998 1.0099 0.3415 0.032 Uiso 1 1 calc RD . .
C3 C 0.45249(4) 0.80992(19) 0.33124(8) 0.0201(3) Uani 1 1 d . . .
H3C H 0.4622 0.7023 0.3723 0.024 Uiso 1 1 calc R . .
O3 O 0.45930(3) 0.75107(14) 0.25242(6) 0.0237(2) Uani 1 1 d D . .
H3A H 0.4422(11) 0.821(5) 0.212(2) 0.036 Uiso 0.50 1 d P A 1
H3B H 0.4855(10) 0.745(5) 0.253(2) 0.036 Uiso 0.50 1 d P B 2
C4 C 0.40768(3) 0.83818(18) 0.32183(7) 0.0180(3) Uani 1 1 d . . .
C4A C 0.39276(3) 0.98528(18) 0.25512(7) 0.0181(3) Uani 1 1 d . . .
C4B C 0.36060(3) 0.94730(18) 0.18550(7) 0.0178(3) Uani 1 1 d . . .
C5 C 0.33985(4) 0.76247(18) 0.17196(7) 0.0190(3) Uani 1 1 d . . .
H5A H 0.3471 0.6576 0.2106 0.023 Uiso 1 1 calc R . .
C6 C 0.30954(4) 0.73291(19) 0.10407(8) 0.0219(3) Uani 1 1 d . . .
H6A H 0.2963 0.6075 0.0959 0.026 Uiso 1 1 calc R . .
C7 C 0.29776(4) 0.8872(2) 0.04607(8) 0.0243(3) Uani 1 1 d . . .
H7A H 0.2763 0.8666 -0.0001 0.029 Uiso 1 1 calc R . .
C8 C 0.31738(4) 1.0660(2) 0.05654(8) 0.0233(3) Uani 1 1 d . . .
H8A H 0.3094 1.1691 0.0173 0.028 Uiso 1 1 calc R . .
C9 C 0.37171(4) 1.28069(19) 0.13381(8) 0.0245(3) Uani 1 1 d . . .
H9A H 0.3643 1.3836 0.0943 0.029 Uiso 1 1 calc R . .
C10A C 0.41474(4) 1.16054(19) 0.25934(8) 0.0214(3) Uani 1 1 d . . .
C10 C 0.40365(4) 1.30852(19) 0.19821(8) 0.0252(3) Uani 1 1 d . . .
H10A H 0.4186 1.4289 0.2020 0.030 Uiso 1 1 calc R . .
C1' C 0.43833(4) 0.6079(2) 0.49168(8) 0.0240(3) Uani 1 1 d . . .
H1'A H 0.4549 0.7220 0.4929 0.029 Uiso 1 1 calc R . .
C2' C 0.45082(4) 0.4536(2) 0.54668(8) 0.0315(3) Uani 1 1 d . . .
H2'A H 0.4759 0.4622 0.5848 0.038 Uiso 1 1 calc R . .
C3' C 0.42673(4) 0.2864(2) 0.54616(9) 0.0340(3) Uani 1 1 d . . .
H3'A H 0.4359 0.1782 0.5821 0.041 Uiso 1 1 calc R . .
C4' C 0.38933(4) 0.2773(2) 0.49329(8) 0.0269(3) Uani 1 1 d . . .
H4'A H 0.3724 0.1649 0.4935 0.032 Uiso 1 1 calc R . .
C4A' C 0.37692(4) 0.43512(19) 0.43996(7) 0.0200(3) Uani 1 1 d . . .
O4B' O 0.33834(3) 0.42434(13) 0.39189(5) 0.0211(2) Uani 1 1 d . . .
C4C' C 0.31969(4) 0.60667(18) 0.37078(7) 0.0179(3) Uani 1 1 d . . .
C5' C 0.27826(4) 0.61116(19) 0.36005(8) 0.0209(3) Uani 1 1 d . . .
H5'A H 0.2638 0.4932 0.3660 0.025 Uiso 1 1 calc R . .
C6' C 0.25837(4) 0.7913(2) 0.34046(8) 0.0223(3) Uani 1 1 d . . .
H6'A H 0.2300 0.7969 0.3324 0.027 Uiso 1 1 calc R . .
C7' C 0.27995(4) 0.96369(19) 0.33261(7) 0.0206(3) Uani 1 1 d . . .
H7'A H 0.2663 1.0873 0.3206 0.025 Uiso 1 1 calc R . .
C8A C 0.34952(4) 1.10028(18) 0.12509(7) 0.0203(3) Uani 1 1 d . . .
C8A' C 0.34196(3) 0.77539(18) 0.36027(7) 0.0170(2) Uani 1 1 d . . .
C8' C 0.32127(4) 0.95567(18) 0.34221(7) 0.0188(3) Uani 1 1 d . . .
H8'A H 0.3357 1.0740 0.3365 0.023 Uiso 1 1 calc R . .
C9' C 0.38587(3) 0.74897(17) 0.36993(7) 0.0175(3) Uani 1 1 d . . .
C9A' C 0.40162(4) 0.59834(18) 0.43434(7) 0.0189(3) Uani 1 1 d . . .

loop_
_atom_site_aniso_label
_atom_site_aniso_U_11
_atom_site_aniso_U_22
_atom_site_aniso_U_33
_atom_site_aniso_U_23
_atom_site_aniso_U_13
_atom_site_aniso_U_12
C1 0.0260(7) 0.0231(7) 0.0343(7) -0.0055(6) 0.0055(6) -0.0058(5)
C2 0.0205(6) 0.0285(7) 0.0301(7) -0.0062(6) 0.0020(5) -0.0035(5)
C3 0.0175(6) 0.0228(6) 0.0206(6) -0.0012(5) 0.0057(5) 0.0000(5)
O3 0.0202(4) 0.0299(5) 0.0228(5) -0.0029(4) 0.0089(4) 0.0003(4)
C4 0.0170(6) 0.0177(6) 0.0192(6) -0.0031(5) 0.0035(4) -0.0004(4)
C4A 0.0174(6) 0.0181(6) 0.0206(6) -0.0002(5) 0.0081(5) 0.0009(4)
C4B 0.0178(6) 0.0187(6) 0.0191(6) 0.0007(5) 0.0085(5) 0.0023(4)
C5 0.0186(6) 0.0199(6) 0.0197(6) 0.0015(5) 0.0071(5) 0.0010(5)
C6 0.0197(6) 0.0243(6) 0.0227(6) -0.0007(5) 0.0068(5) -0.0022(5)
C7 0.0194(6) 0.0341(7) 0.0195(6) 0.0010(5) 0.0043(5) 0.0020(5)
C8 0.0246(6) 0.0265(6) 0.0204(6) 0.0053(5) 0.0081(5) 0.0072(5)
C9 0.0338(7) 0.0180(6) 0.0246(6) 0.0044(5) 0.0130(5) 0.0035(5)
C10A 0.0218(6) 0.0204(6) 0.0242(6) -0.0023(5) 0.0098(5) -0.0012(5)
C10 0.0311(7) 0.0174(6) 0.0303(7) -0.0005(5) 0.0138(6) -0.0037(5)
C1' 0.0205(6) 0.0312(7) 0.0206(6) 0.0002(5) 0.0051(5) 0.0013(5)
C2' 0.0228(7) 0.0473(9) 0.0227(7) 0.0076(6) 0.0016(5) 0.0061(6)
C3' 0.0319(7) 0.0401(8) 0.0306(7) 0.0182(6) 0.0082(6) 0.0110(6)
C4' 0.0282(7) 0.0267(7) 0.0279(7) 0.0079(5) 0.0110(5) 0.0043(5)
C4A' 0.0205(6) 0.0217(6) 0.0187(6) 0.0005(5) 0.0062(5) 0.0035(5)
O4B' 0.0205(4) 0.0166(4) 0.0254(5) 0.0016(3) 0.0034(4) 0.0004(3)
C4C' 0.0213(6) 0.0167(6) 0.0159(6) -0.0008(4) 0.0044(4) 0.0010(5)
C5' 0.0199(6) 0.0222(6) 0.0209(6) -0.0015(5) 0.0052(5) -0.0039(5)
C6' 0.0168(6) 0.0287(7) 0.0211(6) -0.0022(5) 0.0039(5) 0.0015(5)
C7' 0.0217(6) 0.0222(6) 0.0178(6) -0.0002(5) 0.0045(5) 0.0044(5)
C8A 0.0225(6) 0.0204(6) 0.0205(6) 0.0011(5) 0.0102(5) 0.0040(5)
C8A' 0.0177(6) 0.0191(6) 0.0146(5) -0.0008(4) 0.0041(4) 0.0002(4)
C8' 0.0215(6) 0.0185(6) 0.0171(6) 0.0000(4) 0.0061(5) 0.0004(5)
C9' 0.0171(6) 0.0168(5) 0.0184(6) -0.0026(4) 0.0035(4) 0.0006(4)
C9A' 0.0192(6) 0.0213(6) 0.0174(6) -0.0004(5) 0.0062(5) 0.0035(5)

loop_
_atom_type_symbol
_atom_type_description
_atom_type_scat_dispersion_real
_atom_type_scat_dispersion_imag
_atom_type_scat_source
C C 0.0181 0.0091 'International Tables Vol C Tables 4.2.6.8 and 6.1.1.4'
H H 0.0000 0.0000 'International Tables Vol C Tables 4.2.6.8 and 6.1.1.4'
O O 0.0492 0.0322 'International Tables Vol C Tables 4.2.6.8 and 6.1.1.4'

loop_
_geom_angle_atom_site_label_1
_geom_angle_atom_site_label_2
_geom_angle_atom_site_label_3
_geom_angle
C10A C1 C2 114.65(11)
C10A C1 H1A 108.6
C2 C1 H1A 108.6
C10A C1 H1B 108.6
C2 C1 H1B 108.6
H1A C1 H1B 107.6
C1 C2 C3 114.00(11)
C1 C2 H2A 108.8
C3 C2 H2A 108.8
C1 C2 H2B 108.8
C3 C2 H2B 108.8
H2A C2 H2B 107.6
O3 C3 C4 107.66(10)
O3 C3 C2 111.08(10)
C4 C3 C2 109.63(10)
O3 C3 H3C 109.5
C4 C3 H3C 109.5
C2 C3 H3C 109.5
C3 O3 H3A 109(2)
C3 O3 H3B 111(2)
H3A O3 H3B 120(3)
C9' C4 C4A 126.53(11)
C9' C4 C3 124.12(11)
C4A C4 C3 109.28(10)
C10A C4A C4B 120.00(11)
C10A C4A C4 115.50(11)
C4B C4A C4 124.22(11)
C5 C4B C8A 117.95(11)
C5 C4B C4A 123.32(11)
C8A C4B C4A 118.71(11)
C6 C5 C4B 121.12(11)
C6 C5 H5A 119.4
C4B C5 H5A 119.4
C5 C6 C7 120.64(12)
C5 C6 H6A 119.7
C7 C6 H6A 119.7
C8 C7 C6 119.84(12)
C8 C7 H7A 120.1
C6 C7 H7A 120.1
C7 C8 C8A 121.03(12)
C7 C8 H8A 119.5
C8A C8 H8A 119.5
C10 C9 C8A 120.90(12)
C10 C9 H9A 119.5
C8A C9 H9A 119.5
C4A C10A C10 120.13(12)
C4A C10A C1 119.58(11)
C10 C10A C1 120.28(12)
C9 C10 C10A 120.86(12)
C9 C10 H10A 119.6
C10A C10 H10A 119.6
C2' C1' C9A' 121.09(13)
C2' C1' H1'A 119.5
C9A' C1' H1'A 119.5
C1' C2' C3' 120.18(13)
C1' C2' H2'A 119.9
C3' C2' H2'A 119.9
C4' C3' C2' 120.09(13)
C4' C3' H3'A 120.0
C2' C3' H3'A 120.0
C3' C4' C4A' 118.93(13)
C3' C4' H4'A 120.5
C4A' C4' H4'A 120.5
O4B' C4A' C4' 116.66(11)
O4B' C4A' C9A' 120.87(11)
C4' C4A' C9A' 122.46(12)
C4A' O4B' C4C' 115.21(9)
C5' C4C' O4B' 116.75(11)
C5' C4C' C8A' 122.37(11)
O4B' C4C' C8A' 120.88(11)
C4C' C5' C6' 118.78(11)
C4C' C5' H5'A 120.6
C6' C5' H5'A 120.6
C5' C6' C7' 120.14(11)
C5' C6' H6'A 119.9
C7' C6' H6'A 119.9
C8' C7' C6' 120.25(12)
C8' C7' H7'A 119.9
C6' C7' H7'A 119.9
C9 C8A C8 121.44(12)
C9 C8A C4B 119.18(12)
C8 C8A C4B 119.35(12)
C4C' C8A' C8' 117.62(11)
C4C' C8A' C9' 117.13(11)
C8' C8A' C9' 125.25(11)
C7' C8' C8A' 120.76(11)
C7' C8' H8'A 119.6
C8A' C8' H8'A 119.6
C4 C9' C8A' 124.10(11)
C4 C9' C9A' 124.91(11)
C8A' C9' C9A' 110.78(10)
C4A' C9A' C1' 116.89(11)
C4A' C9A' C9' 116.95(11)
C1' C9A' C9' 126.12(11)

loop_
_geom_bond_atom_site_label_1
_geom_bond_atom_site_label_2
_geom_bond_distance
C1 C10A 1.5111(19)
C1 C2 1.5344(19)
C1 H1A 0.9900
C1 H1B 0.9900
C2 C3 1.5364(18)
C2 H2A 0.9900
C2 H2B 0.9900
C3 O3 1.4425(15)
C3 C4 1.5161(16)
C3 H3C 1.0000
O3 H3A 0.92(4)
O3 H3B 0.89(3)
C4 C9' 1.3513(17)
C4 C4A 1.4911(17)
C4A C10A 1.3878(17)
C4A C4B 1.4349(18)
C4B C5 1.4206(17)
C4B C8A 1.4299(17)
C5 C6 1.3704(18)
C5 H5A 0.9500
C6 C7 1.4137(18)
C6 H6A 0.9500
C7 C8 1.365(2)
C7 H7A 0.9500
C8 C8A 1.4189(19)
C8 H8A 0.9500
C9 C10 1.365(2)
C9 C8A 1.4178(18)
C9 H9A 0.9500
C10A C10 1.4141(19)
C10 H10A 0.9500
C1' C2' 1.387(2)
C1' C9A' 1.4011(18)
C1' H1'A 0.9500
C2' C3' 1.389(2)
C2' H2'A 0.9500
C3' C4' 1.384(2)
C3' H3'A 0.9500
C4' C4A' 1.3876(18)
C4' H4'A 0.9500
C4A' O4B' 1.3850(15)
C4A' C9A' 1.3978(18)
O4B' C4C' 1.3875(15)
C4C' C5' 1.3872(17)
C4C' C8A' 1.3960(17)
C5' C6' 1.3887(18)
C5' H5'A 0.9500
C6' C7' 1.3928(18)
C6' H6'A 0.9500
C7' C8' 1.3865(17)
C7' H7'A 0.9500
C8A' C8' 1.3989(17)
C8A' C9' 1.4836(16)
C8' H8'A 0.9500
C9' C9A' 1.4869(17)

loop_
_geom_hbond_atom_site_label_D
_geom_hbond_atom_site_label_H
_geom_hbond_atom_site_label_A
_geom_hbond_distance_DH
_geom_hbond_distance_HA
_geom_hbond_distance_DA
_geom_hbond_angle_DHA
_geom_hbond_site_symmetry_A
O3 H3B O3 0.89(3) 1.91(3) 2.8005(19) 175(3) 2_655
